data_7160654
loop_
_publ_author_name
'Ahmad, Mudassir'
'Rather, Gowhar Ahmad'
'Rashid Tarray, Amir'
'Lone, Waseem I.'
'Rashid, Showkat'

_publ_section_title
;
 NaIO<sub>4</sub>-driven oxidative dimerization and Cu(I)-catalyzed
 oxidative decarbonylation: modular synthesis of 1,2-naphthoquinones and
 aryl naphtho[2,<i>b</i>]furans.
;
_journal_issue 34
_journal_name_full 'Organic &amp; biomolecular chemistry'
_journal_page_first 7724
_journal_page_last 7730
_journal_paper_doi 10.1039/d5ob01064k
_journal_volume 23
_journal_year 2025
_chemical_formula_moiety 'C19 H12 O3'
_chemical_formula_sum 'C19 H12 O3'
_chemical_formula_weight 288.29
_space_group_crystal_system monoclinic
_space_group_IT_number 14
_space_group_name_Hall '-P 2yn'
_space_group_name_H-M_alt 'P 1 21/n 1'
_atom_sites_solution_hydrogens geom
_audit_creation_date 2025-05-30
_audit_creation_method
;
Olex2 1.5-alpha
(compiled 2025.05.22 svn.r631f81ec for OlexSys, GUI svn.r7248)
;
_audit_update_record
;
2025-06-20 deposited with the CCDC.	2025-08-04 downloaded from the CCDC.
;
_cell_angle_alpha 90
_cell_angle_beta 94.6180(10)
_cell_angle_gamma 90
_cell_formula_units_Z 8
_cell_length_a 16.8830(6)
_cell_length_b 7.0571(2)
_cell_length_c 24.4179(8)
_cell_measurement_reflns_used 9979
_cell_measurement_temperature 273.15
_cell_measurement_theta_max 28.26
_cell_measurement_theta_min 2.42
_cell_volume 2899.83(16)
_computing_cell_refinement 'SAINT V8.38A (Bruker, 2018)'
_computing_data_reduction 'SAINT V8.38A (Bruker, 2018)'
_computing_molecular_graphics 'Olex2 1.5-alpha (Dolomanov et al., 2009)'
_computing_publication_material 'Olex2 1.5-alpha (Dolomanov et al., 2009)'
_computing_structure_refinement 'SHELXL 2019/3 (Sheldrick, 2015)'
_computing_structure_solution 'SHELXT 2014/5 (Sheldrick, 2014)'
_diffrn_ambient_temperature 273.15
_diffrn_measured_fraction_theta_full 0.998
_diffrn_measured_fraction_theta_max 0.997
_diffrn_measurement_device_type 'Bruker APEX-II CCD'
_diffrn_measurement_method '\f and \w scans'
_diffrn_radiation_type MoK\a
_diffrn_radiation_wavelength 0.71073
_diffrn_reflns_av_R_equivalents 0.0555
_diffrn_reflns_av_unetI/netI 0.0401
_diffrn_reflns_Laue_measured_fraction_full 0.998
_diffrn_reflns_Laue_measured_fraction_max 0.997
_diffrn_reflns_limit_h_max 22
_diffrn_reflns_limit_h_min -22
_diffrn_reflns_limit_k_max 9
_diffrn_reflns_limit_k_min -9
_diffrn_reflns_limit_l_max 32
_diffrn_reflns_limit_l_min -32
_diffrn_reflns_number 43732
_diffrn_reflns_point_group_measured_fraction_full 0.998
_diffrn_reflns_point_group_measured_fraction_max 0.997
_diffrn_reflns_theta_full 25.242
_diffrn_reflns_theta_max 28.288
_diffrn_reflns_theta_min 2.698
_diffrn_source_current 1.0
_diffrn_source_power 0.05
_diffrn_source_voltage 50.0
_diffrn_standards_number 0
_exptl_absorpt_coefficient_mu 0.089
_exptl_absorpt_correction_T_max 0.7457
_exptl_absorpt_correction_T_min 0.6742
_exptl_absorpt_correction_type multi-scan
_exptl_absorpt_process_details
;
SADABS-2016/2 (Bruker,2016/2) was used for absorption correction.
wR2(int) was 0.1094 before and 0.0585 after correction.
The Ratio of minimum to maximum transmission is 0.9041.
The \l/2 correction factor is Not present.
;
_exptl_crystal_density_diffrn 1.321
_exptl_crystal_description block
_exptl_crystal_F_000 1200
_exptl_crystal_size_max 0.13
_exptl_crystal_size_mid 0.12
_exptl_crystal_size_min 0.12
_refine_diff_density_max 0.275
_refine_diff_density_min -0.292
_refine_diff_density_rms 0.053
_refine_ls_extinction_method none
_refine_ls_goodness_of_fit_ref 1.044
_refine_ls_hydrogen_treatment constr
_refine_ls_matrix_type full
_refine_ls_number_parameters 399
_refine_ls_number_reflns 7200
_refine_ls_number_restraints 0
_refine_ls_restrained_S_all 1.044
_refine_ls_R_factor_all 0.0731
_refine_ls_R_factor_gt 0.0483
_refine_ls_shift/su_max 0.001
_refine_ls_shift/su_mean 0.000
_refine_ls_structure_factor_coef Fsqd
_refine_ls_weighting_details 'w=1/[\s^2^(Fo^2^)+(0.0411P)^2^+1.5904P] where P=(Fo^2^+2Fc^2^)/3'
_refine_ls_weighting_scheme calc
_refine_ls_wR_factor_gt 0.1064
_refine_ls_wR_factor_ref 0.1228
_reflns_Friedel_coverage 0.000
_reflns_number_gt 5350
_reflns_number_total 7200
_reflns_threshold_expression 'I > 2\s(I)'
_cod_data_source_file d5ob01064k2.cif
_cod_data_source_block 5mayb_0m_a
_cod_depositor_comments 'Adding full bibliography for 7160654.cif.'
_cod_database_code 7160654
_shelx_shelxl_version_number 2019/3
_shelx_space_group_comment
;
The symmetry employed for this shelxl refinement is uniquely defined
by the following loop, which should always be used as a source of
symmetry information in preference to the above space-group names.
They are only intended as comments.
;
_shelx_estimated_absorpt_t_max 0.989
_shelx_estimated_absorpt_t_min 0.988
_olex2_refinement_description
;
1. Fixed Uiso
 At 1.2 times of:
  All C(H) groups
 At 1.5 times of:
  All O(H) groups
2.a Aromatic/amide H refined with riding coordinates:
 C36(H36), C22(H22), C28(H28), C20(H20), C8(H8), C25(H25), C16(H16), C30(H30),
 C7(H7), C23(H23), C5(H5), C35(H35), C14(H14), C31(H31), C12(H12), C24(H24),
 C6(H6A), C15(H15), C3(H3A), C2(H2), C33(H33), C34(H34)
2.b Idealised tetrahedral OH refined as rotating group:
 O3(H3), O6(H6)
;
_olex2_submission_special_instructions 'No special instructions were received'

loop_
_space_group_symop_operation_xyz
'x, y, z'
'-x+1/2, y+1/2, -z+1/2'
'-x, -y, -z'
'x-1/2, -y-1/2, z-1/2'

loop_
_atom_site_label
_atom_site_type_symbol
_atom_site_fract_x
_atom_site_fract_y
_atom_site_fract_z
_atom_site_U_iso_or_equiv
_atom_site_adp_type
_atom_site_occupancy
_atom_site_site_symmetry_order
_atom_site_calc_flag
_atom_site_refinement_flags_posn
_atom_site_refinement_flags_adp
_atom_site_refinement_flags_occupancy
_atom_site_disorder_assembly
_atom_site_disorder_group
O5 O 0.36390(7) 0.35754(15) 0.60858(4) 0.0256(2) Uani 1 1 d . . . . .
O4 O 0.41677(7) 0.08908(18) 0.46972(4) 0.0308(3) Uani 1 1 d . . . . .
O3 O 0.44540(7) 0.67786(16) 0.62707(4) 0.0291(3) Uani 1 1 d . . . . .
H3 H 0.418893 0.581375 0.621540 0.044 Uiso 1 1 calc R U . . .
O1 O 0.39555(8) 0.73961(19) 0.85878(5) 0.0379(3) Uani 1 1 d . . . . .
O2 O 0.40893(9) 0.63823(18) 0.71177(5) 0.0441(4) Uani 1 1 d . . . . .
O6 O 0.32531(9) 0.33398(19) 0.69340(5) 0.0467(4) Uani 1 1 d . . . . .
H6 H 0.352856 0.429239 0.698013 0.070 Uiso 1 1 calc R U . . .
C21 C 0.28978(9) 0.0847(2) 0.63309(6) 0.0194(3) Uani 1 1 d . . . . .
C17 C 0.48232(9) 0.9150(2) 0.69258(6) 0.0206(3) Uani 1 1 d . . . . .
C10 C 0.51511(9) 0.7172(2) 0.82349(6) 0.0241(3) Uani 1 1 d . . . . .
C19 C 0.32958(9) 0.2707(2) 0.64304(6) 0.0217(3) Uani 1 1 d . . . . .
C38 C 0.30406(9) 0.2209(2) 0.49709(6) 0.0205(3) Uani 1 1 d . . . . .
C27 C 0.32716(9) 0.0652(2) 0.53356(6) 0.0201(3) Uani 1 1 d . . . . .
C36 C 0.17412(9) 0.3454(2) 0.52447(6) 0.0245(3) Uani 1 1 d . . . . .
H36 H 0.173208 0.256254 0.552473 0.029 Uiso 1 1 calc R U . . .
C18 C 0.44234(9) 0.7315(2) 0.67839(6) 0.0226(3) Uani 1 1 d . . . . .
C22 C 0.25342(10) 0.0008(2) 0.67623(6) 0.0260(3) Uani 1 1 d . . . . .
H22 H 0.253704 0.063657 0.709714 0.031 Uiso 1 1 calc R U . . .
C26 C 0.28937(9) -0.0092(2) 0.58204(6) 0.0201(3) Uani 1 1 d . . . . .
C37 C 0.23917(9) 0.3499(2) 0.49145(6) 0.0216(3) Uani 1 1 d . . . . .
C9 C 0.59294(9) 0.6413(2) 0.82086(6) 0.0242(3) Uani 1 1 d . . . . .
C28 C 0.39314(9) -0.0087(2) 0.51445(6) 0.0263(3) Uani 1 1 d . . . . .
H28 H 0.419757 -0.113838 0.529727 0.032 Uiso 1 1 calc R U . . .
C29 C 0.36138(9) 0.2295(2) 0.45997(6) 0.0257(3) Uani 1 1 d . . . . .
C20 C 0.50908(9) 1.0260(2) 0.65056(7) 0.0251(3) Uani 1 1 d . . . . .
H20 H 0.503495 0.982068 0.614548 0.030 Uiso 1 1 calc R U . . .
C11 C 0.46917(9) 0.8643(2) 0.79437(6) 0.0246(3) Uani 1 1 d . . . . .
C8 C 0.64880(9) 0.7093(2) 0.78551(6) 0.0266(3) Uani 1 1 d . . . . .
H8 H 0.634523 0.806671 0.760997 0.032 Uiso 1 1 calc R U . . .
C13 C 0.49175(9) 0.9795(2) 0.74731(6) 0.0225(3) Uani 1 1 d . . . . .
C25 C 0.25311(10) -0.1868(2) 0.57711(6) 0.0285(4) Uani 1 1 d . . . . .
H25 H 0.252868 -0.252057 0.544004 0.034 Uiso 1 1 calc R U . . .
C16 C 0.54385(10) 1.2007(2) 0.66185(7) 0.0302(4) Uani 1 1 d . . . . .
H16 H 0.561660 1.273697 0.633606 0.036 Uiso 1 1 calc R U . . .
C4 C 0.61565(10) 0.4906(2) 0.85790(6) 0.0275(3) Uani 1 1 d . . . . .
C30 C 0.36340(11) 0.3643(3) 0.41789(7) 0.0330(4) Uani 1 1 d . . . . .
H30 H 0.404045 0.366301 0.394354 0.040 Uiso 1 1 calc R U . . .
C1 C 0.46692(10) 0.6459(2) 0.86153(6) 0.0297(4) Uani 1 1 d . . . . .
C7 C 0.72375(10) 0.6339(3) 0.78683(7) 0.0330(4) Uani 1 1 d . . . . .
H7 H 0.759955 0.680924 0.763481 0.040 Uiso 1 1 calc R U . . .
C32 C 0.23946(10) 0.4874(2) 0.44849(6) 0.0277(3) Uani 1 1 d . . . . .
C23 C 0.21702(11) -0.1738(2) 0.67023(7) 0.0340(4) Uani 1 1 d . . . . .
H23 H 0.192447 -0.227708 0.699212 0.041 Uiso 1 1 calc R U . . .
C5 C 0.69303(11) 0.4163(2) 0.85755(7) 0.0342(4) Uani 1 1 d . . . . .
H5 H 0.708305 0.317377 0.881248 0.041 Uiso 1 1 calc R U . . .
C35 C 0.11233(10) 0.4709(2) 0.51569(7) 0.0322(4) Uani 1 1 d . . . . .
H35 H 0.069834 0.466020 0.537626 0.039 Uiso 1 1 calc R U . . .
C14 C 0.52631(10) 1.1568(2) 0.75762(7) 0.0312(4) Uani 1 1 d . . . . .
H14 H 0.532256 1.202428 0.793447 0.037 Uiso 1 1 calc R U . . .
C31 C 0.30295(11) 0.4917(3) 0.41328(7) 0.0341(4) Uani 1 1 d . . . . .
H31 H 0.302924 0.584810 0.386319 0.041 Uiso 1 1 calc R U . . .
C12 C 0.39942(11) 0.8707(3) 0.81742(7) 0.0331(4) Uani 1 1 d . . . . .
H12 H 0.358509 0.954202 0.806606 0.040 Uiso 1 1 calc R U . . .
C24 C 0.21756(12) -0.2677(2) 0.62053(7) 0.0370(4) Uani 1 1 d . . . . .
H24 H 0.193794 -0.386206 0.616270 0.044 Uiso 1 1 calc R U . . .
C6 C 0.74611(11) 0.4856(3) 0.82340(7) 0.0365(4) Uani 1 1 d . . . . .
H6A H 0.797040 0.434883 0.824253 0.044 Uiso 1 1 calc R U . . .
C15 C 0.55194(11) 1.2660(2) 0.71533(8) 0.0345(4) Uani 1 1 d . . . . .
H15 H 0.574722 1.384053 0.722997 0.041 Uiso 1 1 calc R U . . .
C3 C 0.56158(11) 0.4219(3) 0.89546(7) 0.0344(4) Uani 1 1 d . . . . .
H3A H 0.577308 0.322552 0.918885 0.041 Uiso 1 1 calc R U . . .
C2 C 0.48786(12) 0.4974(3) 0.89798(7) 0.0360(4) Uani 1 1 d . . . . .
H2 H 0.453066 0.452800 0.922675 0.043 Uiso 1 1 calc R U . . .
C33 C 0.17511(12) 0.6146(2) 0.44114(7) 0.0358(4) Uani 1 1 d . . . . .
H33 H 0.174931 0.705607 0.413573 0.043 Uiso 1 1 calc R U . . .
C34 C 0.11301(12) 0.6071(3) 0.47363(8) 0.0388(4) Uani 1 1 d . . . . .
H34 H 0.071074 0.692121 0.467939 0.047 Uiso 1 1 calc R U . . .

loop_
_atom_site_aniso_label
_atom_site_aniso_U_11
_atom_site_aniso_U_22
_atom_site_aniso_U_33
_atom_site_aniso_U_23
_atom_site_aniso_U_13
_atom_site_aniso_U_12
O5 0.0334(6) 0.0231(5) 0.0208(5) -0.0018(4) 0.0046(5) -0.0066(5)
O4 0.0262(6) 0.0421(7) 0.0253(6) 0.0013(5) 0.0087(5) 0.0010(5)
O3 0.0383(7) 0.0265(6) 0.0233(5) -0.0073(5) 0.0061(5) -0.0131(5)
O1 0.0371(7) 0.0485(8) 0.0300(6) -0.0035(6) 0.0150(5) -0.0010(6)
O2 0.0734(10) 0.0349(7) 0.0253(6) -0.0064(5) 0.0126(6) -0.0282(7)
O6 0.0765(10) 0.0389(7) 0.0278(6) -0.0163(6) 0.0231(7) -0.0329(7)
C21 0.0215(7) 0.0178(7) 0.0188(7) 0.0005(5) 0.0004(6) 0.0012(6)
C17 0.0189(7) 0.0179(7) 0.0248(7) -0.0026(6) 0.0004(6) 0.0011(6)
C10 0.0288(8) 0.0263(8) 0.0171(7) -0.0055(6) 0.0010(6) -0.0040(6)
C19 0.0250(8) 0.0208(7) 0.0193(7) -0.0018(6) 0.0027(6) -0.0011(6)
C38 0.0233(7) 0.0220(7) 0.0163(6) -0.0002(6) 0.0016(6) -0.0051(6)
C27 0.0217(7) 0.0205(7) 0.0181(7) -0.0023(6) 0.0013(6) -0.0020(6)
C36 0.0255(8) 0.0264(8) 0.0211(7) -0.0006(6) -0.0006(6) -0.0009(6)
C18 0.0267(8) 0.0208(7) 0.0201(7) -0.0008(6) 0.0008(6) -0.0007(6)
C22 0.0354(9) 0.0234(7) 0.0193(7) -0.0006(6) 0.0039(6) -0.0027(7)
C26 0.0215(7) 0.0202(7) 0.0183(7) 0.0012(6) 0.0002(6) 0.0008(6)
C37 0.0256(8) 0.0208(7) 0.0179(7) -0.0017(6) -0.0016(6) -0.0037(6)
C9 0.0285(8) 0.0242(7) 0.0193(7) -0.0045(6) -0.0020(6) -0.0050(6)
C28 0.0272(8) 0.0289(8) 0.0228(7) 0.0008(6) 0.0027(6) 0.0006(7)
C29 0.0258(8) 0.0298(8) 0.0218(7) -0.0006(6) 0.0036(6) -0.0045(7)
C20 0.0252(8) 0.0245(7) 0.0251(7) 0.0004(6) 0.0000(6) -0.0015(6)
C11 0.0280(8) 0.0253(7) 0.0207(7) -0.0080(6) 0.0032(6) -0.0008(6)
C8 0.0266(8) 0.0274(8) 0.0252(8) 0.0004(6) -0.0006(6) -0.0028(7)
C13 0.0205(7) 0.0205(7) 0.0262(7) -0.0048(6) 0.0010(6) 0.0022(6)
C25 0.0415(10) 0.0230(7) 0.0214(7) -0.0042(6) 0.0043(7) -0.0080(7)
C16 0.0292(9) 0.0254(8) 0.0360(9) 0.0051(7) 0.0033(7) -0.0036(7)
C4 0.0349(9) 0.0245(8) 0.0217(7) -0.0017(6) -0.0048(6) -0.0043(7)
C30 0.0351(9) 0.0414(10) 0.0232(8) 0.0030(7) 0.0071(7) -0.0124(8)
C1 0.0326(9) 0.0365(9) 0.0205(7) -0.0057(7) 0.0055(7) -0.0058(7)
C7 0.0274(9) 0.0364(9) 0.0351(9) -0.0001(8) 0.0019(7) -0.0018(7)
C32 0.0361(9) 0.0237(7) 0.0223(7) 0.0017(6) -0.0038(7) -0.0064(7)
C23 0.0524(11) 0.0292(8) 0.0217(8) 0.0022(7) 0.0099(8) -0.0118(8)
C5 0.0429(10) 0.0269(8) 0.0309(9) -0.0002(7) -0.0076(8) 0.0047(8)
C35 0.0278(9) 0.0358(9) 0.0324(9) -0.0031(7) -0.0018(7) 0.0049(7)
C14 0.0332(9) 0.0283(8) 0.0320(9) -0.0106(7) 0.0011(7) -0.0036(7)
C31 0.0437(10) 0.0336(9) 0.0247(8) 0.0095(7) 0.0005(7) -0.0135(8)
C12 0.0358(9) 0.0360(9) 0.0285(8) -0.0051(7) 0.0094(7) 0.0044(8)
C24 0.0585(12) 0.0241(8) 0.0291(9) -0.0022(7) 0.0083(8) -0.0176(8)
C6 0.0322(9) 0.0376(10) 0.0388(10) -0.0018(8) -0.0037(8) 0.0074(8)
C15 0.0356(9) 0.0218(8) 0.0457(10) -0.0060(7) 0.0013(8) -0.0075(7)
C3 0.0507(11) 0.0301(9) 0.0218(8) 0.0025(7) -0.0016(7) -0.0071(8)
C2 0.0476(11) 0.0401(10) 0.0212(8) 0.0007(7) 0.0084(7) -0.0128(9)
C33 0.0474(11) 0.0275(8) 0.0303(9) 0.0074(7) -0.0106(8) 0.0009(8)
C34 0.0395(10) 0.0330(9) 0.0414(10) 0.0003(8) -0.0119(8) 0.0110(8)

loop_
_atom_type_symbol
_atom_type_description
_atom_type_scat_dispersion_real
_atom_type_scat_dispersion_imag
_atom_type_scat_source
C C 0.0033 0.0016 'International Tables Vol C Tables 4.2.6.8 and 6.1.1.4'
H H 0.0000 0.0000 'International Tables Vol C Tables 4.2.6.8 and 6.1.1.4'
O O 0.0106 0.0060 'International Tables Vol C Tables 4.2.6.8 and 6.1.1.4'

loop_
_geom_angle_atom_site_label_1
_geom_angle_atom_site_label_2
_geom_angle_atom_site_label_3
_geom_angle
_geom_angle_site_symmetry_1
_geom_angle_site_symmetry_3
_geom_angle_publ_flag
C29 O4 C28 105.24(12) . . ?
C18 O3 H3 109.5 . . ?
C1 O1 C12 105.47(13) . . ?
C19 O6 H6 109.5 . . ?
C22 C21 C19 118.24(13) . . ?
C22 C21 C26 119.80(14) . . ?
C26 C21 C19 121.95(13) . . ?
C20 C17 C18 119.02(13) . . ?
C20 C17 C13 119.88(14) . . ?
C13 C17 C18 121.09(13) . . ?
C9 C10 C11 134.98(15) . . ?
C1 C10 C9 119.31(15) . . ?
C1 C10 C11 105.71(14) . . ?
O5 C19 O6 122.51(14) . . ?
O5 C19 C21 124.25(13) . . ?
O6 C19 C21 113.23(13) . . ?
C37 C38 C27 135.41(14) . . ?
C29 C38 C27 105.60(14) . . ?
C29 C38 C37 118.96(14) . . ?
C38 C27 C26 130.31(13) . . ?
C28 C27 C38 105.66(13) . . ?
C28 C27 C26 124.02(14) . . ?
C37 C36 H36 119.6 . . ?
C35 C36 H36 119.6 . . ?
C35 C36 C37 120.78(15) . . ?
O3 C18 C17 114.87(13) . . ?
O2 C18 O3 122.52(14) . . ?
O2 C18 C17 122.61(14) . . ?
C21 C22 H22 119.4 . . ?
C23 C22 C21 121.28(14) . . ?
C23 C22 H22 119.4 . . ?
C21 C26 C27 124.48(13) . . ?
C25 C26 C21 117.95(13) . . ?
C25 C26 C27 117.54(13) . . ?
C38 C37 C32 117.21(14) . . ?
C36 C37 C38 123.91(14) . . ?
C36 C37 C32 118.84(14) . . ?
C10 C9 C4 116.92(14) . . ?
C8 C9 C10 124.27(15) . . ?
C8 C9 C4 118.78(15) . . ?
O4 C28 H28 123.8 . . ?
C27 C28 O4 112.40(14) . . ?
C27 C28 H28 123.8 . . ?
O4 C29 C38 111.06(13) . . ?
O4 C29 C30 124.15(14) . . ?
C38 C29 C30 124.79(16) . . ?
C17 C20 H20 119.6 . . ?
C16 C20 C17 120.74(15) . . ?
C16 C20 H20 119.6 . . ?
C10 C11 C13 127.80(14) . . ?
C12 C11 C10 105.71(14) . . ?
C12 C11 C13 126.44(15) . . ?
C9 C8 H8 119.5 . . ?
C7 C8 C9 120.94(16) . . ?
C7 C8 H8 119.5 . . ?
C17 C13 C11 122.81(13) . . ?
C14 C13 C17 118.33(15) . . ?
C14 C13 C11 118.82(14) . . ?
C26 C25 H25 119.4 . . ?
C24 C25 C26 121.25(14) . . ?
C24 C25 H25 119.4 . . ?
C20 C16 H16 120.2 . . ?
C15 C16 C20 119.60(16) . . ?
C15 C16 H16 120.2 . . ?
C9 C4 C3 120.39(16) . . ?
C5 C4 C9 118.38(15) . . ?
C5 C4 C3 121.20(16) . . ?
C29 C30 H30 121.7 . . ?
C31 C30 C29 116.58(15) . . ?
C31 C30 H30 121.7 . . ?
O1 C1 C10 110.80(15) . . ?
O1 C1 C2 124.55(15) . . ?
C10 C1 C2 124.65(17) . . ?
C8 C7 H7 119.9 . . ?
C8 C7 C6 120.24(17) . . ?
C6 C7 H7 119.9 . . ?
C31 C32 C37 120.23(15) . . ?
C33 C32 C37 118.54(15) . . ?
C33 C32 C31 121.21(15) . . ?
C22 C23 H23 120.4 . . ?
C22 C23 C24 119.11(15) . . ?
C24 C23 H23 120.4 . . ?
C4 C5 H5 119.1 . . ?
C6 C5 C4 121.74(16) . . ?
C6 C5 H5 119.1 . . ?
C36 C35 H35 119.9 . . ?
C36 C35 C34 120.28(17) . . ?
C34 C35 H35 119.9 . . ?
C13 C14 H14 119.5 . . ?
C15 C14 C13 121.05(15) . . ?
C15 C14 H14 119.5 . . ?
C30 C31 C32 122.13(15) . . ?
C30 C31 H31 118.9 . . ?
C32 C31 H31 118.9 . . ?
O1 C12 H12 123.8 . . ?
C11 C12 O1 112.31(16) . . ?
C11 C12 H12 123.8 . . ?
C25 C24 C23 120.60(15) . . ?
C25 C24 H24 119.7 . . ?
C23 C24 H24 119.7 . . ?
C7 C6 H6A 120.0 . . ?
C5 C6 C7 119.92(17) . . ?
C5 C6 H6A 120.0 . . ?
C16 C15 C14 120.39(15) . . ?
C16 C15 H15 119.8 . . ?
C14 C15 H15 119.8 . . ?
C4 C3 H3A 119.0 . . ?
C2 C3 C4 122.01(16) . . ?
C2 C3 H3A 119.0 . . ?
C1 C2 H2 121.7 . . ?
C3 C2 C1 116.69(16) . . ?
C3 C2 H2 121.7 . . ?
C32 C33 H33 119.3 . . ?
C34 C33 C32 121.40(16) . . ?
C34 C33 H33 119.3 . . ?
C35 C34 H34 119.9 . . ?
C33 C34 C35 120.16(16) . . ?
C33 C34 H34 119.9 . . ?

loop_
_geom_bond_atom_site_label_1
_geom_bond_atom_site_label_2
_geom_bond_distance
_geom_bond_site_symmetry_2
_geom_bond_publ_flag
O5 C19 1.2237(18) . ?
O4 C28 1.3776(19) . ?
O4 C29 1.370(2) . ?
O3 H3 0.8200 . ?
O3 C18 1.3138(17) . ?
O1 C1 1.371(2) . ?
O1 C12 1.375(2) . ?
O2 C18 1.2205(19) . ?
O6 H6 0.8200 . ?
O6 C19 1.3157(18) . ?
C21 C19 1.486(2) . ?
C21 C22 1.393(2) . ?
C21 C26 1.4114(19) . ?
C17 C18 1.489(2) . ?
C17 C20 1.394(2) . ?
C17 C13 1.409(2) . ?
C10 C9 1.425(2) . ?
C10 C11 1.448(2) . ?
C10 C1 1.378(2) . ?
C38 C27 1.448(2) . ?
C38 C37 1.422(2) . ?
C38 C29 1.379(2) . ?
C27 C26 1.485(2) . ?
C27 C28 1.347(2) . ?
C36 H36 0.9300 . ?
C36 C37 1.414(2) . ?
C36 C35 1.372(2) . ?
C22 H22 0.9300 . ?
C22 C23 1.379(2) . ?
C26 C25 1.396(2) . ?
C37 C32 1.429(2) . ?
C9 C8 1.413(2) . ?
C9 C4 1.428(2) . ?
C28 H28 0.9300 . ?
C29 C30 1.403(2) . ?
C20 H20 0.9300 . ?
C20 C16 1.384(2) . ?
C11 C13 1.482(2) . ?
C11 C12 1.346(2) . ?
C8 H8 0.9300 . ?
C8 C7 1.371(2) . ?
C13 C14 1.395(2) . ?
C25 H25 0.9300 . ?
C25 C24 1.383(2) . ?
C16 H16 0.9300 . ?
C16 C15 1.381(2) . ?
C4 C5 1.408(2) . ?
C4 C3 1.430(2) . ?
C30 H30 0.9300 . ?
C30 C31 1.358(3) . ?
C1 C2 1.402(2) . ?
C7 H7 0.9300 . ?
C7 C6 1.408(2) . ?
C32 C31 1.427(2) . ?
C32 C33 1.410(2) . ?
C23 H23 0.9300 . ?
C23 C24 1.383(2) . ?
C5 H5 0.9300 . ?
C5 C6 1.363(3) . ?
C35 H35 0.9300 . ?
C35 C34 1.407(3) . ?
C14 H14 0.9300 . ?
C14 C15 1.385(2) . ?
C31 H31 0.9300 . ?
C12 H12 0.9300 . ?
C24 H24 0.9300 . ?
C6 H6A 0.9300 . ?
C15 H15 0.9300 . ?
C3 H3A 0.9300 . ?
C3 C2 1.360(3) . ?
C2 H2 0.9300 . ?
C33 H33 0.9300 . ?
C33 C34 1.366(3) . ?
C34 H34 0.9300 . ?

loop_
_geom_torsion_atom_site_label_1
_geom_torsion_atom_site_label_2
_geom_torsion_atom_site_label_3
_geom_torsion_atom_site_label_4
_geom_torsion
_geom_torsion_site_symmetry_1
_geom_torsion_site_symmetry_2
_geom_torsion_site_symmetry_3
_geom_torsion_site_symmetry_4
_geom_torsion_publ_flag
O4 C29 C30 C31 178.81(15) . . . . ?
O1 C1 C2 C3 -179.32(16) . . . . ?
C21 C22 C23 C24 0.7(3) . . . . ?
C21 C26 C25 C24 1.0(2) . . . . ?
C17 C20 C16 C15 -0.2(2) . . . . ?
C17 C13 C14 C15 -1.0(2) . . . . ?
C10 C9 C8 C7 177.41(15) . . . . ?
C10 C9 C4 C5 -178.09(14) . . . . ?
C10 C9 C4 C3 0.0(2) . . . . ?
C10 C11 C13 C17 82.9(2) . . . . ?
C10 C11 C13 C14 -94.90(19) . . . . ?
C10 C11 C12 O1 -0.46(18) . . . . ?
C10 C1 C2 C3 0.9(3) . . . . ?
C19 C21 C22 C23 -178.46(15) . . . . ?
C19 C21 C26 C27 -0.4(2) . . . . ?
C19 C21 C26 C25 177.59(14) . . . . ?
C38 C27 C26 C21 -71.7(2) . . . . ?
C38 C27 C26 C25 110.33(18) . . . . ?
C38 C27 C28 O4 2.03(17) . . . . ?
C38 C37 C32 C31 0.1(2) . . . . ?
C38 C37 C32 C33 178.68(14) . . . . ?
C38 C29 C30 C31 -1.6(2) . . . . ?
C27 C38 C37 C36 -2.3(3) . . . . ?
C27 C38 C37 C32 179.76(15) . . . . ?
C27 C38 C29 O4 1.49(17) . . . . ?
C27 C38 C29 C30 -178.15(15) . . . . ?
C27 C26 C25 C24 179.07(16) . . . . ?
C36 C37 C32 C31 -177.95(14) . . . . ?
C36 C37 C32 C33 0.6(2) . . . . ?
C36 C35 C34 C33 0.2(3) . . . . ?
C18 C17 C20 C16 177.57(14) . . . . ?
C18 C17 C13 C11 5.2(2) . . . . ?
C18 C17 C13 C14 -177.00(14) . . . . ?
C22 C21 C19 O5 179.49(15) . . . . ?
C22 C21 C19 O6 0.2(2) . . . . ?
C22 C21 C26 C27 -179.07(14) . . . . ?
C22 C21 C26 C25 -1.1(2) . . . . ?
C22 C23 C24 C25 -0.9(3) . . . . ?
C26 C21 C19 O5 0.8(2) . . . . ?
C26 C21 C19 O6 -178.48(15) . . . . ?
C26 C21 C22 C23 0.3(2) . . . . ?
C26 C27 C28 O4 -178.76(13) . . . . ?
C26 C25 C24 C23 0.0(3) . . . . ?
C37 C38 C27 C26 -3.5(3) . . . . ?
C37 C38 C27 C28 175.64(16) . . . . ?
C37 C38 C29 O4 -176.69(13) . . . . ?
C37 C38 C29 C30 3.7(2) . . . . ?
C37 C36 C35 C34 -0.3(2) . . . . ?
C37 C32 C31 C30 2.0(2) . . . . ?
C37 C32 C33 C34 -0.7(2) . . . . ?
C9 C10 C11 C13 4.0(3) . . . . ?
C9 C10 C11 C12 -178.45(17) . . . . ?
C9 C10 C1 O1 178.42(13) . . . . ?
C9 C10 C1 C2 -1.7(2) . . . . ?
C9 C8 C7 C6 0.5(3) . . . . ?
C9 C4 C5 C6 0.6(2) . . . . ?
C9 C4 C3 C2 -0.9(2) . . . . ?
C28 O4 C29 C38 -0.31(17) . . . . ?
C28 O4 C29 C30 179.34(15) . . . . ?
C28 C27 C26 C21 109.29(18) . . . . ?
C28 C27 C26 C25 -68.7(2) . . . . ?
C29 O4 C28 C27 -1.14(17) . . . . ?
C29 C38 C27 C26 178.77(15) . . . . ?
C29 C38 C27 C28 -2.09(16) . . . . ?
C29 C38 C37 C36 175.20(14) . . . . ?
C29 C38 C37 C32 -2.7(2) . . . . ?
C29 C30 C31 C32 -1.3(2) . . . . ?
C20 C17 C18 O3 8.8(2) . . . . ?
C20 C17 C18 O2 -170.85(16) . . . . ?
C20 C17 C13 C11 -176.23(14) . . . . ?
C20 C17 C13 C14 1.5(2) . . . . ?
C20 C16 C15 C14 0.7(3) . . . . ?
C11 C10 C9 C8 2.5(3) . . . . ?
C11 C10 C9 C4 -179.48(16) . . . . ?
C11 C10 C1 O1 -1.06(18) . . . . ?
C11 C10 C1 C2 178.78(15) . . . . ?
C11 C13 C14 C15 176.89(16) . . . . ?
C8 C9 C4 C5 0.0(2) . . . . ?
C8 C9 C4 C3 178.09(14) . . . . ?
C8 C7 C6 C5 0.1(3) . . . . ?
C13 C17 C18 O3 -172.64(14) . . . . ?
C13 C17 C18 O2 7.7(2) . . . . ?
C13 C17 C20 C16 -1.0(2) . . . . ?
C13 C11 C12 O1 177.14(14) . . . . ?
C13 C14 C15 C16 -0.2(3) . . . . ?
C4 C9 C8 C7 -0.6(2) . . . . ?
C4 C5 C6 C7 -0.7(3) . . . . ?
C4 C3 C2 C1 0.5(3) . . . . ?
C1 O1 C12 C11 -0.17(19) . . . . ?
C1 C10 C9 C8 -176.76(15) . . . . ?
C1 C10 C9 C4 1.2(2) . . . . ?
C1 C10 C11 C13 -176.65(15) . . . . ?
C1 C10 C11 C12 0.91(17) . . . . ?
C32 C33 C34 C35 0.2(3) . . . . ?
C5 C4 C3 C2 177.15(16) . . . . ?
C35 C36 C37 C38 -178.09(15) . . . . ?
C35 C36 C37 C32 -0.2(2) . . . . ?
C31 C32 C33 C34 177.90(17) . . . . ?
C12 O1 C1 C10 0.79(18) . . . . ?
C12 O1 C1 C2 -179.05(16) . . . . ?
C12 C11 C13 C17 -94.2(2) . . . . ?
C12 C11 C13 C14 88.0(2) . . . . ?
C3 C4 C5 C6 -177.45(16) . . . . ?
C33 C32 C31 C30 -176.55(17) . . . . ?
